data_7241136
loop_
_publ_author_name
'Mekhail, Magy A.'
'Pota, Kristof'
'Schwartz, Timothy M.'
'Green, Kayla N.'

_publ_section_title
;
 Functionalized pyridine in pyclen-based iron(iii) complexes: evaluation
 of fundamental properties
;
_journal_issue 52
_journal_name_full 'RSC Advances'
_journal_page_first 31165
_journal_page_last 31170
_journal_paper_doi 10.1039/D0RA05756H
_journal_volume 10
_journal_year 2020
_chemical_formula_moiety 'C11 H18 Cl2 Fe N4 O, Cl, H1.161 O0.907'
_chemical_formula_sum 'C11 H19.161 Cl3 Fe N4 O1.907'
_chemical_formula_weight 400.143
_space_group_crystal_system triclinic
_space_group_IT_number 2
_space_group_name_Hall '-P 1'
_space_group_name_H-M_alt 'P -1'
_symmetry_Int_Tables_number 2
_atom_sites_solution_primary dual
_audit_creation_date 2020-02-14
_audit_creation_method
;
Olex2 1.3
(compiled 2019.09.11 svn.r3662 for OlexSys, GUI svn.r5938)
;
_audit_update_record
;
2020-02-14 deposited with the CCDC.	2020-08-26 downloaded from the CCDC.
;
_cell_angle_alpha 80.288(2)
_cell_angle_beta 81.571(2)
_cell_angle_gamma 88.256(2)
_cell_formula_units_Z 2
_cell_length_a 6.8687(2)
_cell_length_b 8.6082(2)
_cell_length_c 13.7369(4)
_cell_measurement_reflns_used 9888
_cell_measurement_temperature 102.49
_cell_measurement_theta_max 29.71
_cell_measurement_theta_min 3.00
_cell_volume 791.92(4)
_computing_cell_refinement 'SAINT v8.37A (Bruker, 2015)'
_computing_data_reduction 'SAINT v8.37A (Bruker, 2015)'
_computing_molecular_graphics 'Olex2 1.3 (Dolomanov et al., 2009)'
_computing_publication_material 'Olex2 1.3 (Dolomanov et al., 2009)'
_computing_structure_refinement 'olex2.refine 1.3 (Bourhis et al., 2015)'
_computing_structure_solution 'SHELXT 2014/5 (Sheldrick, 2014)'
_diffrn_ambient_temperature 102.49
_diffrn_detector_area_resol_mean 8
_diffrn_measured_fraction_theta_full 0.9990
_diffrn_measured_fraction_theta_max 0.9902
_diffrn_measurement_device_type 'Bruker SMART APEX CCD area detector'
_diffrn_measurement_method '\w and \f scans'
_diffrn_radiation_monochromator graphite
_diffrn_radiation_type MoK\a
_diffrn_radiation_wavelength 0.71073
_diffrn_reflns_av_R_equivalents 0.0889
_diffrn_reflns_av_unetI/netI 0.0391
_diffrn_reflns_Laue_measured_fraction_full 0.9990
_diffrn_reflns_Laue_measured_fraction_max 0.9902
_diffrn_reflns_limit_h_max 9
_diffrn_reflns_limit_h_min -9
_diffrn_reflns_limit_k_max 11
_diffrn_reflns_limit_k_min -12
_diffrn_reflns_limit_l_max 19
_diffrn_reflns_limit_l_min -19
_diffrn_reflns_number 56363
_diffrn_reflns_point_group_measured_fraction_full 0.9990
_diffrn_reflns_point_group_measured_fraction_max 0.9902
_diffrn_reflns_theta_full 25.2417
_diffrn_reflns_theta_max 29.75
_diffrn_reflns_theta_min 3.00
_diffrn_source 'sealed tube'
_diffrn_standards_number 0
_exptl_absorpt_coefficient_mu 1.466
_exptl_absorpt_correction_T_max 0.7459
_exptl_absorpt_correction_T_min 0.6746
_exptl_absorpt_correction_type multi-scan
_exptl_absorpt_process_details
;
SADABS-2016/2 (Bruker,2016/2) was used for absorption correction.
wR2(int) was 0.0778 before and 0.0659 after correction.
The Ratio of minimum to maximum transmission is 0.9044.
The \l/2 correction factor is Not present.
;
_exptl_crystal_colour 'clear light yellow'
_exptl_crystal_colour_lustre clear
_exptl_crystal_colour_modifier light
_exptl_crystal_colour_primary yellow
_exptl_crystal_density_diffrn 1.678
_exptl_crystal_description block
_exptl_crystal_F_000 412.531
_exptl_crystal_size_max 0.204
_exptl_crystal_size_mid 0.197
_exptl_crystal_size_min 0.026
_refine_diff_density_max 1.0500
_refine_diff_density_min -0.6737
_refine_diff_density_rms 0.1851
_refine_ls_d_res_high 0.7161
_refine_ls_d_res_low 6.7944
_refine_ls_goodness_of_fit_ref 1.0563
_refine_ls_hydrogen_treatment mixed
_refine_ls_matrix_type full
_refine_ls_number_constraints 4
_refine_ls_number_parameters 277
_refine_ls_number_reflns 4462
_refine_ls_number_restraints 0
_refine_ls_restrained_S_all 1.0563
_refine_ls_R_factor_all 0.0611
_refine_ls_R_factor_gt 0.0411
_refine_ls_shift/su_max 0.0010
_refine_ls_shift/su_mean 0.0000
_refine_ls_structure_factor_coef Fsqd
_refine_ls_weighting_details 'w=1/[\s^2^(Fo^2^)+(0.0329P)^2^+1.4259P] where P=(Fo^2^+2Fc^2^)/3'
_refine_ls_weighting_scheme calc
_refine_ls_wR_factor_gt 0.0819
_refine_ls_wR_factor_ref 0.0890
_reflns_Friedel_coverage 0.0
_reflns_limit_h_max 9
_reflns_limit_h_min -9
_reflns_limit_k_max 12
_reflns_limit_k_min -11
_reflns_limit_l_max 19
_reflns_limit_l_min 0
_reflns_number_gt 3581
_reflns_number_total 4462
_reflns_threshold_expression I>=2u(I)
_cod_data_source_file d0ra05756h2.cif
_cod_data_source_block MM_I_062218_0m
_cod_depositor_comments 'Adding full bibliography for 7241133--7241138.cif.'
_cod_database_code 7241136
_olex2_refinement_description
;
1. Fixed Uiso
 At 1.5 times of:
  All O(H,H) groups
2. Others
 Sof(H2c)=Sof(H2d)=FVAR(1)
3.a Free rotating group:
 O2(H2c,H2d)
;
_smtbx_masks_void_probe_radius 1.2
_smtbx_masks_void_truncation_radius 1.2
_olex2_submission_special_instructions 'No special instructions were received'

loop_
_space_group_symop_id
_space_group_symop_operation_xyz
1 x,y,z
2 -x,-y,-z

loop_
_atom_site_label
_atom_site_type_symbol
_atom_site_fract_x
_atom_site_fract_y
_atom_site_fract_z
_atom_site_U_iso_or_equiv
_atom_site_adp_type
_atom_site_occupancy
_atom_site_refinement_flags_posn
_atom_site_disorder_group
Fe01 Fe 0.42541(5) 0.27718(4) 0.89031(2) 0.00870(9) Uani 1.000000 . .
Cl1 Cl 0.71718(8) 0.26053(7) 0.95722(4) 0.01401(12) Uani 1.000000 . .
Cl2 Cl 0.24206(9) 0.23057(8) 1.04506(4) 0.01630(13) Uani 1.000000 . .
Cl3 Cl 1.00118(10) 0.16776(8) 0.35309(5) 0.02240(15) Uani 1.000000 . .
O1 O 0.8328(3) 0.4286(2) 0.45609(13) 0.0193(4) Uani 1.000000 . .
N4 N 0.5715(3) 0.3281(2) 0.74632(14) 0.0100(4) Uani 1.000000 . .
N1 N 0.3840(3) 0.5306(2) 0.85300(15) 0.0117(4) Uani 1.000000 . .
N3 N 0.4444(3) 0.0478(2) 0.84249(15) 0.0108(4) Uani 1.000000 . .
N2 N 0.1567(3) 0.2819(2) 0.82598(15) 0.0129(4) Uani 1.000000 . .
C3 C 0.1717(4) 0.5552(3) 0.84303(19) 0.0149(5) Uani 1.000000 . .
C9 C 0.7339(4) 0.2358(3) 0.60134(17) 0.0130(5) Uani 1.000000 . .
C6 C 0.2501(4) 0.0133(3) 0.8154(2) 0.0156(5) Uani 1.000000 . .
C11 C 0.6762(4) 0.5144(3) 0.60050(18) 0.0135(5) Uani 1.000000 . .
C4 C 0.1135(4) 0.4435(3) 0.77858(19) 0.0156(5) Uani 1.000000 . .
C8 C 0.6405(3) 0.2093(3) 0.69827(17) 0.0110(4) Uani 1.000000 . .
C1 C 0.5905(3) 0.4783(3) 0.69859(17) 0.0105(4) Uani 1.000000 . .
C5 C 0.1650(4) 0.1612(3) 0.76100(19) 0.0145(5) Uani 1.000000 . .
C2 C 0.5181(4) 0.6002(3) 0.76194(18) 0.0145(5) Uani 1.000000 . .
C10 C 0.7500(3) 0.3913(3) 0.55115(17) 0.0133(5) Uani 1.000000 . .
C7 C 0.6092(4) 0.0470(3) 0.75972(18) 0.0149(5) Uani 1.000000 . .
H5a H 0.244(4) 0.199(3) 0.698(2) 0.006(6) Uiso 1.000000 . .
H2 H 0.064(5) 0.257(4) 0.880(2) 0.017(8) Uiso 1.000000 . .
H1a H 0.405(5) 0.571(4) 0.900(2) 0.019(8) Uiso 1.000000 . .
H3 H 0.466(4) -0.021(4) 0.887(2) 0.014(7) Uiso 1.000000 . .
H7a H 0.723(4) 0.014(3) 0.788(2) 0.010(7) Uiso 1.000000 . .
H2a H 0.448(4) 0.681(4) 0.721(2) 0.012(7) Uiso 1.000000 . .
H6a H 0.166(5) -0.023(4) 0.880(3) 0.025(8) Uiso 1.000000 . .
H4a H -0.022(4) 0.454(3) 0.771(2) 0.012(7) Uiso 1.000000 . .
H9 H 0.782(4) 0.154(4) 0.573(2) 0.011(7) Uiso 1.000000 . .
H3a H 0.142(4) 0.657(4) 0.813(2) 0.014(7) Uiso 1.000000 . .
H6b H 0.267(4) -0.071(4) 0.772(2) 0.018(8) Uiso 1.000000 . .
H2b H 0.628(5) 0.646(4) 0.784(3) 0.028(9) Uiso 1.000000 . .
H4b H 0.188(4) 0.461(3) 0.713(2) 0.014(7) Uiso 1.000000 . .
H3b H 0.099(4) 0.532(4) 0.909(2) 0.018(8) Uiso 1.000000 . .
H11 H 0.682(4) 0.625(4) 0.569(2) 0.016(7) Uiso 1.000000 . .
H1 H 0.877(5) 0.343(4) 0.437(3) 0.025(9) Uiso 1.000000 . .
H5b H 0.036(5) 0.143(4) 0.749(2) 0.020(8) Uiso 1.000000 . .
O2 O 0.7141(17) 0.9070(6) 0.4764(4) 0.042(3) Uani 0.58(2) . 1
H2c H 0.739(11) 0.990(6) 0.431(5) 0.063(4) Uiso 0.58(8) G .
H2d H 0.590(4) 0.916(10) 0.499(6) 0.063(4) Uiso 0.58(8) G .
H7b H 0.586(5) -0.028(4) 0.719(2) 0.020(8) Uiso 1.000000 . .
O3 O 0.620(2) 0.925(2) 0.4507(13) 0.070(6) Uani 0.33(2) . -1

loop_
_atom_site_aniso_label
_atom_site_aniso_U_11
_atom_site_aniso_U_22
_atom_site_aniso_U_33
_atom_site_aniso_U_12
_atom_site_aniso_U_13
_atom_site_aniso_U_23
Fe01 0.00932(16) 0.01010(16) 0.00663(15) 0.00121(12) -0.00133(11) -0.00131(11)
Cl1 0.0105(2) 0.0214(3) 0.0108(3) -0.0002(2) -0.0030(2) -0.0032(2)
Cl2 0.0141(3) 0.0247(3) 0.0079(2) 0.0043(2) 0.0007(2) 0.0006(2)
Cl3 0.0296(3) 0.0197(3) 0.0178(3) 0.0041(3) -0.0005(2) -0.0060(2)
O1 0.0252(10) 0.0201(10) 0.0096(8) 0.0035(8) 0.0048(7) -0.0013(7)
N4 0.0099(9) 0.0129(10) 0.0074(8) 0.0013(7) -0.0020(7) -0.0019(7)
N1 0.0157(10) 0.0121(10) 0.0080(9) 0.0020(8) -0.0025(7) -0.0034(7)
N3 0.0121(9) 0.0106(9) 0.0088(9) -0.0000(7) -0.0020(7) 0.0010(7)
N2 0.0123(9) 0.0161(10) 0.0092(9) 0.0009(8) -0.0016(8) 0.0003(8)
C3 0.0140(11) 0.0139(12) 0.0155(12) 0.0057(9) -0.0001(9) -0.0012(9)
C9 0.0134(11) 0.0142(12) 0.0114(11) 0.0038(9) -0.0006(9) -0.0037(9)
C6 0.0156(11) 0.0138(12) 0.0185(12) -0.0024(9) -0.0052(10) -0.0028(9)
C11 0.0140(11) 0.0142(12) 0.0117(11) 0.0008(9) -0.0018(9) -0.0003(9)
C4 0.0125(11) 0.0169(12) 0.0167(12) 0.0028(9) -0.0042(9) 0.0008(9)
C8 0.0095(10) 0.0125(11) 0.0109(10) 0.0015(8) -0.0013(8) -0.0019(8)
C1 0.0090(10) 0.0106(11) 0.0124(10) 0.0009(8) -0.0024(8) -0.0025(8)
C5 0.0132(11) 0.0159(12) 0.0158(11) -0.0011(9) -0.0061(9) -0.0034(9)
C2 0.0164(11) 0.0125(11) 0.0143(11) -0.0013(9) 0.0011(9) -0.0037(9)
C10 0.0123(11) 0.0180(12) 0.0087(10) 0.0008(9) -0.0000(8) -0.0004(9)
C7 0.0184(12) 0.0118(11) 0.0127(11) 0.0024(9) 0.0015(9) -0.0006(9)
O2 0.059(6) 0.030(3) 0.036(3) -0.014(2) 0.003(3) -0.010(2)
O3 0.015(6) 0.129(12) 0.087(10) -0.016(6) 0.001(5) -0.085(9)

loop_
_atom_type_symbol
_atom_type_scat_dispersion_real
_atom_type_scat_dispersion_imag
_atom_type_scat_Cromer_Mann_a1
_atom_type_scat_Cromer_Mann_a2
_atom_type_scat_Cromer_Mann_a3
_atom_type_scat_Cromer_Mann_a4
_atom_type_scat_Cromer_Mann_b1
_atom_type_scat_Cromer_Mann_b2
_atom_type_scat_Cromer_Mann_b3
_atom_type_scat_Cromer_Mann_b4
_atom_type_scat_Cromer_Mann_c
_atom_type_scat_source
_atom_type_scat_dispersion_source
C 0.00347 0.00161 2.31000 1.02000 1.58860 0.86500 20.84390 10.20750 0.56870 51.65120 0.215599998832 'International Tables Volume C Table 6.1.1.4 (pp. 500-502)' 'Henke, Gullikson and Davis, At. Data and Nucl. Data Tables, 1993, 54, 2'
Cl 0.14873 0.16029 11.46040 7.19640 6.25560 1.64550 0.01040 1.16620 18.51940 47.77840 -9.55739974976 'International Tables Volume C Table 6.1.1.4 (pp. 500-502)' 'Henke, Gullikson and Davis, At. Data and Nucl. Data Tables, 1993, 54, 2'
H 0.00000 0.00000 0.49300 0.32291 0.14019 0.04081 10.51090 26.12570 3.14236 57.79970 0.0030380000826 'International Tables Volume C Table 6.1.1.4 (pp. 500-502)' 'Henke, Gullikson and Davis, At. Data and Nucl. Data Tables, 1993, 54, 2'
O 0.01158 0.00611 3.04850 2.28680 1.54630 0.86700 13.27710 5.70110 0.32390 32.90890 0.250800013542 'International Tables Volume C Table 6.1.1.4 (pp. 500-502)' 'Henke, Gullikson and Davis, At. Data and Nucl. Data Tables, 1993, 54, 2'
N 0.00653 0.00323 12.21260 3.13220 2.01250 1.16630 0.00570 9.89330 28.99750 0.58260 -11.5290002823 'International Tables Volume C Table 6.1.1.4 (pp. 500-502)' 'Henke, Gullikson and Davis, At. Data and Nucl. Data Tables, 1993, 54, 2'
Fe 0.35822 0.84933 11.76950 7.35730 3.52220 2.30450 4.76110 0.30720 15.35350 76.88050 1.03690004349 'International Tables Volume C Table 6.1.1.4 (pp. 500-502)' 'Henke, Gullikson and Davis, At. Data and Nucl. Data Tables, 1993, 54, 2'

loop_
_geom_angle_atom_site_label_1
_geom_angle_atom_site_label_2
_geom_angle_atom_site_label_3
_geom_angle
_geom_angle_site_symmetry_1
_geom_angle_site_symmetry_3
_geom_angle_publ_flag
Cl2 Fe01 Cl1 92.06(2) . . ?
N4 Fe01 Cl1 92.13(6) . . ?
N4 Fe01 Cl2 175.42(6) . . ?
N1 Fe01 Cl1 102.13(6) . . ?
N1 Fe01 Cl2 100.00(6) . . ?
N1 Fe01 N4 77.28(8) . . ?
N3 Fe01 Cl1 97.36(6) . . ?
N3 Fe01 Cl2 103.90(6) . . ?
N3 Fe01 N4 77.39(8) . . ?
N3 Fe01 N1 148.41(8) . . ?
N2 Fe01 Cl1 177.28(6) . . ?
N2 Fe01 Cl2 88.69(6) . . ?
N2 Fe01 N4 87.21(8) . . ?
N2 Fe01 N1 80.30(8) . . ?
N2 Fe01 N3 79.92(8) . . ?
H1 O1 C10 107(2) . . ?
C8 N4 Fe01 119.42(15) . . ?
C1 N4 Fe01 120.71(15) . . ?
C1 N4 C8 119.80(19) . . ?
C3 N1 Fe01 106.03(15) . . ?
C2 N1 Fe01 111.99(14) . . ?
C2 N1 C3 113.25(19) . . ?
H1a N1 Fe01 109(2) . . ?
H1a N1 C3 108(2) . . ?
H1a N1 C2 109(2) . . ?
C6 N3 Fe01 108.24(15) . . ?
C7 N3 Fe01 109.70(15) . . ?
C7 N3 C6 113.4(2) . . ?
H3 N3 Fe01 111(2) . . ?
H3 N3 C6 107(2) . . ?
H3 N3 C7 107(2) . . ?
C4 N2 Fe01 110.31(15) . . ?
C5 N2 Fe01 109.92(15) . . ?
C5 N2 C4 115.36(19) . . ?
H2 N2 Fe01 103(2) . . ?
H2 N2 C4 107(2) . . ?
H2 N2 C5 110(2) . . ?
C4 C3 N1 108.9(2) . . ?
H3a C3 N1 113.6(18) . . ?
H3a C3 C4 107.1(19) . . ?
H3b C3 N1 106.9(18) . . ?
H3b C3 C4 110.5(18) . . ?
H3b C3 H3a 110(3) . . ?
C10 C9 C8 118.2(2) . . ?
H9 C9 C8 119.6(18) . . ?
H9 C9 C10 122.3(18) . . ?
C5 C6 N3 110.0(2) . . ?
H6a C6 N3 105.0(19) . . ?
H6a C6 C5 110.5(19) . . ?
H6b C6 N3 109.3(17) . . ?
H6b C6 C5 110.1(18) . . ?
H6b C6 H6a 112(3) . . ?
C10 C11 C1 118.4(2) . . ?
H11 C11 C1 118.1(17) . . ?
H11 C11 C10 123.4(17) . . ?
C3 C4 N2 107.7(2) . . ?
H4a C4 N2 110.5(18) . . ?
H4a C4 C3 111.8(18) . . ?
H4b C4 N2 107.7(18) . . ?
H4b C4 C3 111.9(18) . . ?
H4b C4 H4a 107(2) . . ?
C9 C8 N4 122.0(2) . . ?
C7 C8 N4 114.6(2) . . ?
C7 C8 C9 123.4(2) . . ?
C11 C1 N4 121.7(2) . . ?
C2 C1 N4 114.6(2) . . ?
C2 C1 C11 123.6(2) . . ?
C6 C5 N2 107.2(2) . . ?
H5a C5 N2 109.5(16) . . ?
H5a C5 C6 112.2(16) . . ?
H5b C5 N2 109.3(19) . . ?
H5b C5 C6 110.7(19) . . ?
H5b C5 H5a 108(2) . . ?
C1 C2 N1 111.6(2) . . ?
H2a C2 N1 109.8(17) . . ?
H2a C2 C1 107.3(17) . . ?
H2b C2 N1 107(2) . . ?
H2b C2 C1 110(2) . . ?
H2b C2 H2a 111(3) . . ?
C9 C10 O1 122.6(2) . . ?
C11 C10 O1 117.6(2) . . ?
C11 C10 C9 119.8(2) . . ?
C8 C7 N3 110.9(2) . . ?
H7a C7 N3 108.0(17) . . ?
H7a C7 C8 109.8(17) . . ?
H7b C7 N3 110.6(19) . . ?
H7b C7 C8 110.6(19) . . ?
H7b C7 H7a 107(3) . . ?
H2d O2 H2c 104.5 . . ?
H2d O3 H2c 112(9) . . ?

loop_
_geom_bond_atom_site_label_1
_geom_bond_atom_site_label_2
_geom_bond_distance
_geom_bond_site_symmetry_2
_geom_bond_publ_flag
Fe01 Cl1 2.3151(7) . ?
Fe01 Cl2 2.2856(6) . ?
Fe01 N4 2.0650(19) . ?
Fe01 N1 2.175(2) . ?
Fe01 N3 2.178(2) . ?
Fe01 N2 2.157(2) . ?
O1 C10 1.336(3) . ?
O1 H1 0.86(4) . ?
N4 C8 1.346(3) . ?
N4 C1 1.348(3) . ?
N1 C3 1.490(3) . ?
N1 C2 1.488(3) . ?
N1 H1a 0.82(3) . ?
N3 C6 1.488(3) . ?
N3 C7 1.483(3) . ?
N3 H3 0.81(3) . ?
N2 C4 1.474(3) . ?
N2 C5 1.474(3) . ?
N2 H2 0.90(3) . ?
C3 C4 1.511(4) . ?
C3 H3a 0.93(3) . ?
C3 H3b 0.96(3) . ?
C9 C8 1.376(3) . ?
C9 C10 1.398(3) . ?
C9 H9 0.89(3) . ?
C6 C5 1.511(4) . ?
C6 H6a 0.99(3) . ?
C6 H6b 1.01(3) . ?
C11 C1 1.377(3) . ?
C11 C10 1.395(3) . ?
C11 H11 0.98(3) . ?
C4 H4a 0.95(3) . ?
C4 H4b 0.96(3) . ?
C8 C7 1.509(3) . ?
C1 C2 1.502(3) . ?
C5 H5a 0.96(3) . ?
C5 H5b 0.95(3) . ?
C2 H2a 0.98(3) . ?
C2 H2b 0.97(4) . ?
C7 H7a 0.94(3) . ?
C7 H7b 0.96(3) . ?
O2 H2c 0.8700 . ?
O2 H2d 0.8700 . ?
H2c O3 0.98(6) . ?
H2d O3 0.66(8) . ?

loop_
_geom_torsion_atom_site_label_1
_geom_torsion_atom_site_label_2
_geom_torsion_atom_site_label_3
_geom_torsion_atom_site_label_4
_geom_torsion
_geom_torsion_site_symmetry_1
_geom_torsion_site_symmetry_2
_geom_torsion_site_symmetry_3
_geom_torsion_site_symmetry_4
_geom_torsion_publ_flag
Fe01 N4 C8 C9 178.09(17) . . . . ?
Fe01 N4 C8 C7 -2.70(19) . . . . ?
Fe01 N4 C1 C11 -175.79(17) . . . . ?
Fe01 N4 C1 C2 6.31(19) . . . . ?
Fe01 N1 C3 C4 -47.53(15) . . . . ?
Fe01 N1 C2 C1 21.29(16) . . . . ?
Fe01 N3 C6 C5 39.61(15) . . . . ?
Fe01 N3 C7 C8 -30.56(15) . . . . ?
Fe01 N2 C4 C3 -37.61(15) . . . . ?
Fe01 N2 C5 C6 43.30(15) . . . . ?
O1 C10 C9 C8 -178.0(2) . . . . ?
O1 C10 C11 C1 -179.9(2) . . . . ?
N4 C8 C9 C10 -2.4(3) . . . . ?
N4 C8 C7 N3 22.8(2) . . . . ?
N4 C1 C11 C10 -2.0(3) . . . . ?
N4 C1 C2 N1 -18.3(2) . . . . ?
N1 C3 C4 N2 57.7(2) . . . . ?
N1 C2 C1 C11 163.8(2) . . . . ?
N3 C6 C5 N2 -55.7(2) . . . . ?
N3 C7 C8 C9 -158.0(2) . . . . ?
C9 C10 C11 C1 0.6(3) . . . . ?
